data_8103731
loop_
_publ_author_name
'Untersteller, E.'
'Hellner, E.'
'Treutmann, W.'
'Schweiss, P.'
'Hosoya, S.'
'Heger, G.'

_publ_section_title
;
 Strukturelle und magnetische Untersuchungen an (Mn,Co)-Olivin-
 Mischkristallem
;
_journal_name_full 'Zeitschrift fuer Kristallographie (149,1979-)'
_journal_page_first 261
_journal_page_last 263
_journal_volume 182
_journal_year 1988
_chemical_formula_sum 'Co0.93 Mn1.07 O4 Si'
_chemical_name_systematic '(Mn1.07 Co.93) (Si O4)'
_space_group_IT_number 62
_symmetry_space_group_name_Hall '-P 2ac 2n'
_symmetry_space_group_name_H-M 'P n m a'
_cell_angle_alpha 90
_cell_angle_beta 90
_cell_angle_gamma 90
_cell_formula_units_Z 4
_cell_length_a 10.51
_cell_length_b 6.129
_cell_length_c 4.823
_cell_volume 310.677
_citation_journal_id_ASTM ZEKRDZ
_cod_data_source_file Untersteller_ZEKRDZ_1988_102.cif
_cod_data_source_block Co0.93Mn1.07O4Si1
_cod_original_cell_volume 310.6774
_cod_original_formula_sum 'Co0.93 Mn1.07 O4 Si1'
_cod_database_code 8103731

loop_
_symmetry_equiv_pos_as_xyz
x,y,z
-x+1/2,-y,z+1/2
x+1/2,-y+1/2,-z+1/2
-x,y+1/2,-z
-x,-y,-z
x-1/2,y,-z-1/2
-x-1/2,y-1/2,z-1/2
x,-y-1/2,z

loop_
_atom_site_label
_atom_site_type_symbol
_atom_site_fract_x
_atom_site_fract_y
_atom_site_fract_z
_atom_site_occupancy
_atom_site_U_iso_or_equiv
Mn2 Mn+2 0.221 0.25 0.5133 0.839 0.0
Si1 Si+4 0.4072 0.25 0.0746 1 0.0
Mn1 Mn+2 0 0 0 0.227 0.0
Co1 Co+2 0 0 0 0.773 0.0
O3 O-2 0.339 0.463 0.2176 1 0.0
Co2 Co+2 0.221 0.25 0.5133 0.161 0.0
O2 O-2 0.0504 0.25 0.2787 1 0.0
O1 O-2 0.4109 0.25 0.7383 1 0.0
